data_2105654
loop_
_publ_author_name
'Li, Q.'
'Mak, T. C. W.'

_publ_section_title
;
 Hydrogen-Bonded Urea--Anion Host Lattices. 6. New Inclusion Compounds of
 Urea with Tetra-<i>n</i>-propylammonium Halides
;
_journal_issue 2
_journal_name_full 'Acta Crystallographica Section B'
_journal_page_first 180
_journal_page_last 192
_journal_paper_doi 10.1107/S0108768196014498
_journal_volume 54
_journal_year 1998
_chemical_formula_sum 'C15 H40 Cl N7 O3'
_chemical_formula_weight 402.0
_space_group_IT_number 14
_symmetry_cell_setting monoclinic
_symmetry_space_group_name_Hall '-P 2ybc'
_symmetry_space_group_name_H-M 'P 1 21/c 1'
_atom_type_scat_source IntTabIV
_cell_angle_alpha 90.0
_cell_angle_beta 103.36(3)
_cell_angle_gamma 90.0
_cell_formula_units_Z 4
_cell_length_a 9.866(2)
_cell_length_b 16.274(3)
_cell_length_c 15.277(3)
_cell_measurement_reflns_used 25
_cell_measurement_temperature 291
_cell_measurement_theta_max 14
_cell_measurement_theta_min 6
_cell_volume 2386.5(9)
_diffrn_measurement_device 'Rigaku AFC7R'
_diffrn_measurement_method \w
_diffrn_radiation_type MoK\a
_diffrn_radiation_wavelength 0.71073
_diffrn_reflns_av_R_equivalents 0.022
_diffrn_reflns_limit_h_max 11
_diffrn_reflns_limit_h_min 0
_diffrn_reflns_limit_k_max 19
_diffrn_reflns_limit_k_min 0
_diffrn_reflns_limit_l_max 17
_diffrn_reflns_limit_l_min -18
_diffrn_reflns_number 4475
_diffrn_reflns_theta_max 25
_diffrn_standards_decay_% 0
_diffrn_standards_interval_count 97
_diffrn_standards_number 3
_exptl_absorpt_coefficient_mu 0.186
_exptl_absorpt_correction_T_max 0.905
_exptl_absorpt_correction_T_min 0.841
_exptl_absorpt_correction_type psi-scan
_exptl_crystal_colour colorless
_exptl_crystal_density_diffrn 1.119
_exptl_crystal_description block
_exptl_crystal_size_max 0.62
_exptl_crystal_size_mid 0.44
_exptl_crystal_size_min 0.36
_refine_diff_density_max 0.43
_refine_diff_density_min -0.20
_refine_ls_extinction_coef 0.00057(9)
_refine_ls_extinction_method 'F~corr~ = F~c~(1 + 0.002\cF~c~^2^/sin2\q)^-1/4^'
_refine_ls_goodness_of_fit_obs 1.68
_refine_ls_hydrogen_treatment 'H atoms: see text'
_refine_ls_number_parameters 236
_refine_ls_number_reflns 2272
_refine_ls_R_factor_obs 0.060
_refine_ls_shift/esd_max 0.000
_refine_ls_structure_factor_coef F
_refine_ls_weighting_details 'w = 1/[\s^2^(F~o~) + 0.0001F~o~^2^]'
_refine_ls_weighting_scheme calc
_refine_ls_wR_factor_obs 0.065
_reflns_number_observed 2272
_reflns_number_total 4216
_reflns_observed_criterion F~o~>4\s(F~o~)
_cod_data_source_file se0206.cif
_cod_data_source_block se0206c
_cod_depositor_comments
;
The following automatic conversions were performed:

'_refine_ls_weighting_scheme' value 'w = 1/[\s^2^(F~o~) +
0.0001F~o~^2^]' was changed to 'calc'. New tag
'_refine_ls_weighting_details' was created. The value of the new tag
was set to 'w = 1/[\s^2^(F~o~) + 0.0001F~o~^2^]'.

Automatic conversion script
Id: cif_fix_values 3143 2015-03-26 13:38:13Z robertas 
;
_cod_original_cell_volume 2386.5(8)
_cod_original_formula_sum 'C15 H40 Cl1 N7 O3'
_cod_database_code 2105654

loop_
_symmetry_equiv_pos_as_xyz
x,y,z
x,1/2-y,1/2+z
-x,-y,-z
-x,1/2+y,1/2-z

loop_
_atom_site_label
_atom_site_fract_x
_atom_site_fract_y
_atom_site_fract_z
_atom_site_U_iso_or_equiv
O(1) .0594(3) .2650(2) .4078(2) .0750(10)
C(1) .1028(4) .3187(3) .3647(3) .0600(10)
N(1) .2236(4) .3582(2) .3974(2) .0770(10)
N(2) .0323(4) .3417(2) .2827(2) .0770(10)
O(2) .3992(3) .2884(2) .5661(2) .0670(10)
C(2) .3654(4) .2217(3) .5941(3) .0580(10)
N(3) .4532(4) .1771(2) .6553(3) .0870(10)
N(4) .2384(4) .1893(2) .5644(2) .0740(10)
O(3) .7469(3) .2283(2) .7201(2) .0680(10)
C(3) .7470(4) .3032(4) .7364(3) .0550(10)
N(5) .8407(3) .3373(2) .8042(2) .0650(10)
N(6) .6535(3) .3543(2) .6860(2) .0640(10)
Cl(1) .25390(10) .46750(10) .21140(10) .0720(10)
N(7) .7437(3) .5501(2) .2409(2) .0550(10)
C(4) .6513(5) .5198(3) .3015(3) .0790(10)
C(5) .6977(5) .4507(3) .3614(3) .098(2)
C(6) .6037(5) .4325(3) .4225(3) .106(2)
C(7) .8879(5) .5669(3) .2946(3) .086(2)
C(8) .9053(6) .6213(3) .3713(4) .113(2)
C(9) 1.0513(5) .6312(4) .4238(3) .128(2)
C(10) .6791(5) .6285(3) .1947(3) .086(2)
C(11) .5466(5) .6228(3) .1287(4) .098(2)
C(12) .4794(5) .7060(3) .1050(3) .098(2)
C(13) .7489(5) .4840(3) .1715(3) .083(2)
C(14) .8315(6) .4998(3) .1054(3) .101(2)
C(15) .8298(7) .4322(3) .0408(3) .121(2)
H(1A) .2528 .3970 .3641 .080
H(1B) .2750 .3459 .4526 .080
H(2A) .0676 .3812 .2531 .080
H(2B) -.0491 .3175 .2567 .080
H(3A) .4250 .1288 .6737 .080
H(3B) .5403 .1952 .6784 .080
H(4A) .2190 .1405 .5865 .080
H(4B) .1729 .2153 .5229 .080
H(5A) .8381 .3919 .8132 .080
H(5B) .9060 .3064 .8405 .080
H(6A) .6575 .4083 .6991 .080
H(6B) .5877 .3351 .6395 .080
H(4C) .5616 .5068 .2641 .080
H(4D) .6390 .5649 .3395 .080
H(5C) .7906 .4608 .3959 .100
H(5D) .6997 .4032 .3246 .100
H(6C) .6364 .3859 .4599 .120
H(6D) .6028 .4800 .4596 .120
H(6E) .5111 .4219 .3877 .120
H(7A) .9408 .5896 .2549 .080
H(7B) .9295 .5153 .3164 .080
H(8A) .8481 .6014 .4097 .100
H(8B) .8728 .6749 .3501 .100
H(9A) 1.0589 .6676 .4741 .120
H(9B) 1.0827 .5774 .4450 .120
H(9C) 1.1076 .6515 .3850 .120
H(10A) .7452 .6531 .1654 .080
H(10B) .6651 .6661 .2403 .080
H(11A) .4848 .5883 .1526 .100
H(11B) .5621 .5978 .0749 .100
H(12A) .3921 .7014 .0616 .120
H(12B) .4642 .7303 .1591 .120
H(12C) .5419 .7398 .0810 .120
H(13A) .6551 .4737 .1387 .080
H(13B) .7832 .4343 .2028 .080
H(14A) .9263 .5088 .1372 .100
H(14B) .7983 .5492 .0733 .100
H(15A) .8862 .4457 -.0006 .120
H(15B) .8645 .3829 .0728 .120
H(15C) .7353 .4237 .0083 .120

loop_
_geom_angle_atom_site_label_1
_geom_angle_atom_site_label_2
_geom_angle_atom_site_label_3
_geom_angle
_geom_angle_publ_flag
O(1) C(1) N(1) 122.0(4) yes
N(1) C(1) N(2) 116.0(4) yes
O(2) C(2) N(4) 122.2(4) yes
O(3) C(3) N(5) 122.0(4) yes
N(5) C(3) N(6) 116.6(4) yes
C(4) N(7) C(10) 107.9(3) no
C(4) N(7) C(13) 108.5(3) no
C(10) N(7) C(13) 110.4(3) no
C(4) C(5) C(6) 113.4(5) no
C(7) C(8) C(9) 115.0(5) no
C(10) C(11) C(12) 112.4(4) no
C(13) C(14) C(15) 114.2(5) no
O(1) C(1) N(2) 122.0(4) yes
O(2) C(2) N(3) 122.4(4) yes
N(3) C(2) N(4) 115.5(4) yes
O(3) C(3) N(6) 121.4(3) yes
C(4) N(7) C(7) 110.7(3) no
C(7) N(7) C(10) 110.1(3) no
C(7) N(7) C(13) 109.4(3) no
N(7) C(4) C(5) 119.1(4) no
N(7) C(7) C(8) 118.5(4) no
N(7) C(10) C(11) 118.6(4) no
N(7) C(13) C(14) 118.2(4) no

loop_
_geom_bond_atom_site_label_1
_geom_bond_atom_site_label_2
_geom_bond_distance
_geom_bond_publ_flag
O(1) C(1) 1.230(6) yes
C(1) N(2) 1.339(5) yes
C(2) N(3) 1.332(5) yes
O(3) C(3) 1.244(5) yes
C(3) N(6) 1.344(5) yes
N(7) C(7) 1.494(5) no
N(7) C(13) 1.519(6) no
C(5) C(6) 1.489(8) no
C(8) C(9) 1.486(7) no
C(11) C(12) 1.514(7) no
C(14) C(15) 1.475(8) no
C(1) N(1) 1.344(5) yes
O(2) C(2) 1.241(5) yes
C(2) N(4) 1.339(5) yes
C(3) N(5) 1.339(5) yes
N(7) C(4) 1.524(6) no
N(7) C(10) 1.525(6) no
C(4) C(5) 1.455(7) no
C(7) C(8) 1.447(8) no
C(10) C(11) 1.458(7) no
C(13) C(14) 1.459(9) no
